data_7240188
loop_
_publ_author_name
'Ovsyannikov, A. S.'
'Khariushin, I. V.'
'Solovieva, S. E.'
'Antipin, I. S.'
'Komiya, H.'
'Marets, N.'
'Tanaka, H.'
'Ohmagari, H.'
'Hasegawa, M.'
'Zakrzewski, J. J.'
'Chorazy, S.'
'Kyritsakas, N.'
'Hosseini, M. W.'
'Ferlay, S.'

_publ_section_title
;
 Mixed Tb/Dy coordination ladders based on
 tetra(carboxymethyl)thiacalix[4]arene: a new avenue towards luminescent
 molecular nanomagnets
;
_journal_issue 20
_journal_name_full 'RSC Advances'
_journal_page_first 11755
_journal_page_last 11765
_journal_paper_doi 10.1039/D0RA01263G
_journal_volume 10
_journal_year 2020
_chemical_formula_moiety 'C57 H74 Dy N3 O15 S4, C3 H7 N O'
_chemical_formula_sum 'C60 H81 Dy N4 O16 S4'
_chemical_formula_weight 1405.02
_space_group_crystal_system triclinic
_space_group_IT_number 2
_space_group_name_Hall '-P 1'
_space_group_name_H-M_alt 'P -1'
_atom_sites_solution_hydrogens geom
_audit_creation_method SHELXL-2014/6
_audit_update_record
;
2019-02-22 deposited with the CCDC.	2020-03-02 downloaded from the CCDC.
;
_cell_angle_alpha 62.217(5)
_cell_angle_beta 67.626(5)
_cell_angle_gamma 79.181(6)
_cell_formula_units_Z 2
_cell_length_a 15.0091(17)
_cell_length_b 15.9798(18)
_cell_length_c 16.7401(18)
_cell_measurement_reflns_used 80000
_cell_measurement_temperature 173(2)
_cell_measurement_theta_max 25.
_cell_measurement_theta_min 2.5
_cell_volume 3284.5(7)
_computing_cell_refinement 'Bruker SAINT'
_computing_data_collection 'Bruker APEX2'
_computing_data_reduction 'Bruker SAINT'
_computing_molecular_graphics 'Bruker SHELXTL'
_computing_publication_material 'Bruker SHELXTL'
_computing_structure_refinement 'SHELXL-2014 (Sheldrick 2014)'
_computing_structure_solution 'SHELXS-97 (Sheldrick 2008)'
_diffrn_ambient_temperature 173(2)
_diffrn_measured_fraction_theta_full 0.965
_diffrn_measured_fraction_theta_max 0.865
_diffrn_measurement_device_type 'Bruker APEX-II CCD'
_diffrn_measurement_method '\f and \w scans'
_diffrn_radiation_type MoK\a
_diffrn_radiation_wavelength 0.71073
_diffrn_reflns_av_R_equivalents 0.0752
_diffrn_reflns_av_unetI/netI 0.0684
_diffrn_reflns_Laue_measured_fraction_full 0.965
_diffrn_reflns_Laue_measured_fraction_max 0.865
_diffrn_reflns_limit_h_max 15
_diffrn_reflns_limit_h_min -19
_diffrn_reflns_limit_k_max 22
_diffrn_reflns_limit_k_min -22
_diffrn_reflns_limit_l_max 23
_diffrn_reflns_limit_l_min -23
_diffrn_reflns_number 83469
_diffrn_reflns_point_group_measured_fraction_full 0.965
_diffrn_reflns_point_group_measured_fraction_max 0.865
_diffrn_reflns_theta_full 25.042
_diffrn_reflns_theta_max 30.109
_diffrn_reflns_theta_min 2.604
_exptl_absorpt_coefficient_mu 1.332
_exptl_absorpt_correction_T_max 0.901
_exptl_absorpt_correction_T_min 0.871
_exptl_absorpt_correction_type multi-scan
_exptl_absorpt_process_details sadabs
_exptl_crystal_colour colorless
_exptl_crystal_density_diffrn 1.421
_exptl_crystal_density_meas ?
_exptl_crystal_description prism
_exptl_crystal_F_000 1454
_exptl_crystal_size_max 0.100
_exptl_crystal_size_mid 0.100
_exptl_crystal_size_min 0.090
_refine_diff_density_max 1.740
_refine_diff_density_min -1.406
_refine_diff_density_rms 0.169
_refine_ls_extinction_method none
_refine_ls_goodness_of_fit_ref 1.057
_refine_ls_hydrogen_treatment constr
_refine_ls_matrix_type full
_refine_ls_number_parameters 835
_refine_ls_number_reflns 17032
_refine_ls_number_restraints 15
_refine_ls_restrained_S_all 1.002
_refine_ls_R_factor_all 0.0756
_refine_ls_R_factor_gt 0.0557
_refine_ls_shift/su_max 0.001
_refine_ls_shift/su_mean 0.002
_refine_ls_structure_factor_coef Fsqd
_refine_ls_weighting_details 'w=1/[\s^2^(Fo^2^)+(0.0921P)^2^+1.4918P] where P=(Fo^2^+2Fc^2^)/3'
_refine_ls_weighting_scheme calc
_refine_ls_wR_factor_gt 0.1391
_refine_ls_wR_factor_ref 0.1559
_reflns_Friedel_coverage 0.000
_reflns_number_gt 13379
_reflns_number_total 17032
_reflns_threshold_expression 'I > 2\s(I)'
_cod_data_source_file d0ra01263g2.cif
_cod_data_source_block e4392a_a
_cod_depositor_comments
;
The following automatic conversions were performed:

data item '_exptl_crystal_density_meas' value 'none' was changed to
'?' -- the value is perceived as not measured.

Automatic conversion script
Id: cif_fix_values 7556 2019-12-06 15:28:31Z antanas 

 Adding full bibliography for 7240187--7240188.cif.
;
_cod_database_code 7240188
_shelx_space_group_comment
;
The symmetry employed for this shelxl refinement is uniquely defined
by the following loop, which should always be used as a source of
symmetry information in preference to the above space-group names.
They are only intended as comments.
;
_shelx_estimated_absorpt_t_min 0.878
_shelx_estimated_absorpt_t_max 0.890
_shelxl_version_number 2014/6

loop_
_space_group_symop_operation_xyz
'x, y, z'
'-x, -y, -z'

loop_
_atom_site_label
_atom_site_type_symbol
_atom_site_fract_x
_atom_site_fract_y
_atom_site_fract_z
_atom_site_U_iso_or_equiv
_atom_site_adp_type
_atom_site_occupancy
_atom_site_site_symmetry_order
_atom_site_calc_flag
_atom_site_refinement_flags_posn
_atom_site_refinement_flags_adp
_atom_site_refinement_flags_occupancy
_atom_site_disorder_assembly
_atom_site_disorder_group
Dy1 Dy 0.11054(2) 0.35663(2) 0.84720(2) 0.02474(7) Uani 1 1 d . . . A 4
S1 S 0.47821(8) 0.60579(6) 0.43570(7) 0.0268(2) Uani 1 1 d . . . A 4
C1 C 0.3972(3) 0.5545(2) 0.4160(3) 0.0249(8) Uani 1 1 d . . . A 4
C2 C 0.2976(3) 0.5584(2) 0.4558(2) 0.0227(8) Uani 1 1 d . . . A 4
C3 C 0.2417(3) 0.5161(2) 0.4342(2) 0.0230(8) Uani 1 1 d . . . A 4
C4 C 0.2855(3) 0.4680(3) 0.3781(3) 0.0295(9) Uani 1 1 d . . . A 4
H4 H 0.2462 0.4399 0.3644 0.035 Uiso 1 1 calc R U . A 4
C5 C 0.3846(4) 0.4595(3) 0.3414(3) 0.0301(9) Uani 1 1 d . . . A 4
C6 C 0.4390(3) 0.5042(3) 0.3611(3) 0.0292(9) Uani 1 1 d . . . A 4
H6 H 0.5073 0.5004 0.3362 0.035 Uiso 1 1 calc R U . A 4
O1 O 0.2493(2) 0.60845(18) 0.50752(18) 0.0277(6) Uani 1 1 d . . . A 4
C7 C 0.2636(4) 0.5881(3) 0.5943(3) 0.0346(10) Uani 1 1 d . . . A 4
H7A H 0.2455 0.6451 0.6065 0.042 Uiso 1 1 calc R U . A 4
H7B H 0.3331 0.5757 0.5851 0.042 Uiso 1 1 calc R U . A 4
C8 C 0.2081(3) 0.5057(3) 0.6816(3) 0.0269(9) Uani 1 1 d . . . A 4
O2 O 0.1984(3) 0.43049(19) 0.6789(2) 0.0348(7) Uani 1 1 d . . . A 4
O3 O 0.1743(3) 0.5139(2) 0.7586(2) 0.0443(9) Uani 1 1 d . . . A 4
C9 C 0.4318(4) 0.4041(4) 0.2819(4) 0.0464(13) Uani 1 1 d . . . A 4
C10 C 0.4289(8) 0.2968(6) 0.3523(6) 0.0983(18) Uani 1 1 d . . . A 4
H10A H 0.4728 0.2840 0.3877 0.147 Uiso 1 1 calc R U . A 4
H10B H 0.4490 0.2591 0.3159 0.147 Uiso 1 1 calc R U . A 4
H10C H 0.3632 0.2798 0.3976 0.147 Uiso 1 1 calc R U . A 4
C11 C 0.5293(7) 0.4355(6) 0.2162(6) 0.0983(18) Uani 1 1 d . . . A 4
H11A H 0.5719 0.4210 0.2532 0.147 Uiso 1 1 calc R U . A 4
H11B H 0.5283 0.5039 0.1765 0.147 Uiso 1 1 calc R U . A 4
H11C H 0.5529 0.4026 0.1749 0.147 Uiso 1 1 calc R U . A 4
C12 C 0.3724(7) 0.4101(6) 0.2229(6) 0.0983(18) Uani 1 1 d . . . A 4
H12A H 0.4101 0.3841 0.1770 0.147 Uiso 1 1 calc R U . A 4
H12B H 0.3557 0.4763 0.1880 0.147 Uiso 1 1 calc R U . A 4
H12C H 0.3133 0.3736 0.2657 0.147 Uiso 1 1 calc R U . A 4
S2 S 0.11433(8) 0.51519(6) 0.48418(7) 0.0271(2) Uani 1 1 d . . . A 4
C13 C 0.0838(3) 0.6376(2) 0.4346(3) 0.0236(8) Uani 1 1 d . . . A 4
C14 C 0.1034(3) 0.6948(2) 0.3366(2) 0.0218(8) Uani 1 1 d . . . A 4
C15 C 0.0838(3) 0.7919(2) 0.3062(2) 0.0232(8) Uani 1 1 d . . . A 4
C16 C 0.0397(3) 0.8292(2) 0.3724(3) 0.0242(8) Uani 1 1 d . . . A 4
H16 H 0.0298 0.8956 0.3501 0.029 Uiso 1 1 calc R U . A 4
C17 C 0.0098(3) 0.7713(3) 0.4706(3) 0.0267(8) Uani 1 1 d . . . A 4
C18 C 0.0355(3) 0.6762(3) 0.4992(3) 0.0267(8) Uani 1 1 d . . . A 4
H18 H 0.0193 0.6357 0.5659 0.032 Uiso 1 1 calc R U . A 4
O4 O 0.1512(2) 0.66370(18) 0.26699(18) 0.0261(6) Uani 1 1 d . . . A 4
C19 C 0.1128(4) 0.5884(3) 0.2678(3) 0.0307(10) Uani 1 1 d . . . A 4
H19A H 0.0821 0.5429 0.3353 0.037 Uiso 1 1 calc R U . A 4
H19B H 0.1666 0.5547 0.2373 0.037 Uiso 1 1 calc R U . A 4
C20 C 0.0398(3) 0.6182(3) 0.2172(3) 0.0256(8) Uani 1 1 d . . . A 4
O5 O 0.0311(3) 0.5632(2) 0.1853(3) 0.0423(9) Uani 1 1 d . . . A 4
O6 O -0.0118(2) 0.68952(19) 0.2122(2) 0.0337(7) Uani 1 1 d . . . A 4
C21 C -0.0450(4) 0.8084(3) 0.5460(3) 0.0335(10) Uani 1 1 d . . . A 4
C22 C -0.0708(6) 0.9138(4) 0.4992(4) 0.0648(19) Uani 1 1 d . . . A 4
H22A H -0.1128 0.9228 0.4630 0.097 Uiso 1 1 calc R U . A 4
H22B H -0.0117 0.9501 0.4557 0.097 Uiso 1 1 calc R U . A 4
H22C H -0.1044 0.9357 0.5491 0.097 Uiso 1 1 calc R U . A 4
C23 C -0.1353(5) 0.7525(5) 0.6133(4) 0.0615(17) Uani 1 1 d . . . A 4
H23A H -0.1187 0.6852 0.6422 0.092 Uiso 1 1 calc R U . A 4
H23B H -0.1782 0.7624 0.5778 0.092 Uiso 1 1 calc R U . A 4
H23C H -0.1679 0.7736 0.6640 0.092 Uiso 1 1 calc R U . A 4
C24 C 0.0178(5) 0.7973(4) 0.6039(4) 0.0497(13) Uani 1 1 d . . . A 4
H24A H 0.0767 0.8341 0.5609 0.075 Uiso 1 1 calc R U . A 4
H24B H 0.0349 0.7304 0.6353 0.075 Uiso 1 1 calc R U . A 4
H24C H -0.0178 0.8204 0.6526 0.075 Uiso 1 1 calc R U . A 4
S3 S 0.10627(8) 0.87125(7) 0.18332(7) 0.0287(2) Uani 1 1 d . . . A 4
C25 C 0.2323(3) 0.8582(2) 0.1306(2) 0.0241(8) Uani 1 1 d . . . A 4
C26 C 0.2975(3) 0.9005(2) 0.1412(2) 0.0242(8) Uani 1 1 d . . . A 4
C27 C 0.3957(3) 0.8862(2) 0.1012(2) 0.0268(9) Uani 1 1 d . . . A 4
C28 C 0.4272(3) 0.8355(2) 0.0468(3) 0.0268(9) Uani 1 1 d . . . A 4
H28 H 0.4944 0.8261 0.0201 0.032 Uiso 1 1 calc DR U . A 4
C29 C 0.3626(3) 0.7980(2) 0.0305(3) 0.0284(9) Uani 1 1 d . . . A 4
C30 C 0.2657(3) 0.8089(3) 0.0751(3) 0.0280(9) Uani 1 1 d . . . A 4
H30 H 0.2202 0.7815 0.0674 0.034 Uiso 1 1 calc R U . A 4
O7 O 0.2646(2) 0.95442(18) 0.19192(18) 0.0290(6) Uani 1 1 d . . . A 4
C31 C 0.2644(4) 1.0518(3) 0.1292(3) 0.0315(10) Uani 1 1 d . . . A 4
H31A H 0.2232 1.0631 0.0908 0.038 Uiso 1 1 calc R U . A 4
H31B H 0.3307 1.0716 0.0845 0.038 Uiso 1 1 calc R U . A 4
C32 C 0.2269(4) 1.1095(3) 0.1856(3) 0.0384(11) Uani 1 1 d . . . A 4
O8 O 0.1880(4) 1.0770(3) 0.2702(2) 0.0649(13) Uani 1 1 d . . . A 4
O9 O 0.2379(3) 1.2019(2) 0.1328(2) 0.0527(11) Uani 1 1 d . . . A 4
H9 H 0.2835 1.2123 0.0809 0.079 Uiso 1 1 calc R U . A 4
C33 C 0.3995(4) 0.7470(3) -0.0342(4) 0.0444(13) Uani 1 1 d . . . A 4
C34 C 0.3183(12) 0.7140(13) -0.0440(12) 0.109(6) Uani 0.7 1 d . . P A 4
H34A H 0.3448 0.6841 -0.0879 0.163 Uiso 0.7 1 calc R U P A 4
H34B H 0.2778 0.7683 -0.0695 0.163 Uiso 0.7 1 calc R U P A 4
H34C H 0.2795 0.6682 0.0190 0.163 Uiso 0.7 1 calc R U P A 4
C35 C 0.4623(10) 0.8140(6) -0.1319(6) 0.068(3) Uani 0.7 1 d . . P A 4
H35A H 0.4924 0.7801 -0.1719 0.102 Uiso 0.7 1 calc R U P A 4
H35B H 0.5124 0.8388 -0.1249 0.102 Uiso 0.7 1 calc R U P A 4
H35C H 0.4227 0.8665 -0.1623 0.102 Uiso 0.7 1 calc R U P A 4
C36 C 0.4644(12) 0.6636(7) 0.0087(8) 0.092(4) Uani 0.7 1 d . . P A 4
H36A H 0.4253 0.6176 0.0715 0.139 Uiso 0.7 1 calc R U P A 4
H36B H 0.5149 0.6873 0.0162 0.139 Uiso 0.7 1 calc R U P A 4
H36C H 0.4940 0.6329 -0.0343 0.139 Uiso 0.7 1 calc R U P A 4
C34A C 0.371(3) 0.8185(19) -0.1308(17) 0.097(12) Uani 0.3 1 d . . P A 4
H34D H 0.3823 0.7860 -0.1711 0.145 Uiso 0.3 1 calc R U P A 4
H34E H 0.4107 0.8752 -0.1670 0.145 Uiso 0.3 1 calc R U P A 4
H34F H 0.3028 0.8368 -0.1117 0.145 Uiso 0.3 1 calc R U P A 4
C35A C 0.507(2) 0.737(3) -0.070(3) 0.104(12) Uani 0.3 1 d . . P A 4
H35D H 0.5333 0.7338 -0.0232 0.156 Uiso 0.3 1 calc DR U P A 4
H35E H 0.5341 0.7923 -0.1313 0.156 Uiso 0.3 1 calc R U P A 4
H35F H 0.5250 0.6795 -0.0798 0.156 Uiso 0.3 1 calc R U P A 4
C36A C 0.346(3) 0.6615(17) 0.004(2) 0.080(11) Uani 0.3 1 d . . P A 4
H36D H 0.3704 0.6332 -0.0410 0.120 Uiso 0.3 1 calc R U P A 4
H36E H 0.2773 0.6777 0.0139 0.120 Uiso 0.3 1 calc R U P A 4
H36F H 0.3534 0.6163 0.0657 0.120 Uiso 0.3 1 calc R U P A 4
S4 S 0.51756(8) 0.06251(6) 0.88701(6) 0.0277(2) Uani 1 1 d . . . A 4
C37 C 0.5403(3) 0.1261(2) 0.7622(2) 0.0228(8) Uani 1 1 d . . . A 4
C38 C 0.5201(3) 0.2231(2) 0.7221(2) 0.0230(8) Uani 1 1 d . . . A 4
C39 C 0.5438(3) 0.2709(2) 0.6225(3) 0.0224(8) Uani 1 1 d . . . A 4
C40 C 0.5785(3) 0.2206(3) 0.5677(3) 0.0265(8) Uani 1 1 d . . . A 4
H40 H 0.5921 0.2541 0.5004 0.032 Uiso 1 1 calc R U . A 4
C41 C 0.5941(3) 0.1234(3) 0.6071(3) 0.0262(8) Uani 1 1 d . . . A 4
C42 C 0.5748(3) 0.0776(2) 0.7059(3) 0.0266(8) Uani 1 1 d . . . A 4
H42 H 0.5856 0.0112 0.7354 0.032 Uiso 1 1 calc R U . A 4
O10 O 0.4818(2) 0.26798(18) 0.78109(18) 0.0271(6) Uani 1 1 d . . . A 4
C43 C 0.3860(3) 0.3029(3) 0.7889(3) 0.0315(9) Uani 1 1 d . . . A 4
H43A H 0.3560 0.2704 0.7678 0.038 Uiso 1 1 calc R U . A 4
H43B H 0.3883 0.3712 0.7448 0.038 Uiso 1 1 calc R U . A 4
C44 C 0.3237(3) 0.2899(3) 0.8884(3) 0.0277(9) Uani 1 1 d . . . A 4
O11 O 0.3525(3) 0.2451(2) 0.9571(2) 0.0449(9) Uani 1 1 d . . . A 4
O12 O 0.2407(2) 0.3283(2) 0.8930(2) 0.0362(7) Uani 1 1 d . . . A 4
C45 C 0.6368(4) 0.0715(3) 0.5431(3) 0.0349(10) Uani 1 1 d . . . A 4
C46 C 0.6279(6) -0.0356(3) 0.6005(4) 0.0622(19) Uani 1 1 d . . . A 4
H46A H 0.6640 -0.0580 0.6450 0.093 Uiso 1 1 calc R U . A 4
H46B H 0.6541 -0.0656 0.5567 0.093 Uiso 1 1 calc R U . A 4
H46C H 0.5599 -0.0520 0.6369 0.093 Uiso 1 1 calc R U . A 4
C47 C 0.5890(6) 0.1039(5) 0.4675(5) 0.073(2) Uani 1 1 d . . . A 4
H47A H 0.5205 0.0878 0.4992 0.110 Uiso 1 1 calc R U . A 4
H47B H 0.6202 0.0722 0.4256 0.110 Uiso 1 1 calc R U . A 4
H47C H 0.5955 0.1725 0.4292 0.110 Uiso 1 1 calc R U . A 4
C48 C 0.7424(5) 0.0958(4) 0.4925(4) 0.0590(16) Uani 1 1 d . . . A 4
H48A H 0.7490 0.1632 0.4483 0.089 Uiso 1 1 calc R U . A 4
H48B H 0.7738 0.0583 0.4565 0.089 Uiso 1 1 calc R U . A 4
H48C H 0.7727 0.0816 0.5400 0.089 Uiso 1 1 calc R U . A 4
O13 O 0.0629(2) 0.4182(2) 0.96160(19) 0.0304(7) Uani 1 1 d . . . A 4
C49 C 0.1267(4) 0.4485(3) 0.9718(3) 0.0325(10) Uani 1 1 d . . . A 4
H49 H 0.1759 0.4859 0.9155 0.039 Uiso 1 1 calc R U . A 4
N1 N 0.1307(3) 0.4327(3) 1.0543(3) 0.0352(9) Uani 1 1 d . . . A 4
C50 C 0.2119(5) 0.4624(5) 1.0612(5) 0.0611(17) Uani 1 1 d . . . A 4
H50A H 0.2446 0.4066 1.0975 0.092 Uiso 1 1 calc R U . A 4
H50B H 0.1890 0.5034 1.0942 0.092 Uiso 1 1 calc R U . A 4
H50C H 0.2571 0.4972 0.9967 0.092 Uiso 1 1 calc R U . A 4
C51 C 0.0577(4) 0.3751(3) 1.1439(3) 0.0454(13) Uani 1 1 d . . . A 4
H51A H 0.0090 0.3567 1.1295 0.068 Uiso 1 1 calc R U . A 4
H51B H 0.0269 0.4118 1.1809 0.068 Uiso 1 1 calc R U . A 4
H51C H 0.0883 0.3182 1.1813 0.068 Uiso 1 1 calc R U . A 4
O14 O 0.0107(3) 0.2411(2) 0.9931(2) 0.0432(9) Uani 1 1 d . . . A 4
C52 C -0.0584(4) 0.2554(4) 1.0549(3) 0.0452(12) Uani 1 1 d . . . A 4
H52 H -0.0984 0.3089 1.0340 0.054 Uiso 1 1 calc R U . A 4
N2 N -0.0812(4) 0.2017(3) 1.1482(3) 0.0508(12) Uani 1 1 d . . . A 4
C53 C -0.1670(6) 0.2245(6) 1.2151(5) 0.089(3) Uani 1 1 d . . . A 4
H53A H -0.1997 0.2803 1.1788 0.134 Uiso 1 1 calc R U . A 4
H53B H -0.1478 0.2377 1.2578 0.134 Uiso 1 1 calc R U . A 4
H53C H -0.2109 0.1707 1.2532 0.134 Uiso 1 1 calc R U . A 4
C54 C -0.0221(6) 0.1237(5) 1.1882(5) 0.072(2) Uani 1 1 d . . . A 4
H54A H 0.0282 0.1115 1.1365 0.108 Uiso 1 1 calc R U . A 4
H54B H -0.0619 0.0674 1.2328 0.108 Uiso 1 1 calc R U . A 4
H54C H 0.0079 0.1388 1.2226 0.108 Uiso 1 1 calc R U . A 4
O15 O 0.1780(2) 0.21336(19) 0.8413(2) 0.0331(7) Uani 1 1 d . . . A 4
C55 C 0.1350(4) 0.1415(3) 0.8665(3) 0.0339(10) Uani 1 1 d . . . A 4
H55 H 0.0693 0.1475 0.8709 0.041 Uiso 1 1 calc R U . A 4
N3 N 0.1764(3) 0.0571(2) 0.8875(3) 0.0359(9) Uani 1 1 d . . . A 4
C56 C 0.2758(4) 0.0445(3) 0.8810(4) 0.0466(13) Uani 1 1 d . . . A 4
H56A H 0.3149 0.0364 0.8230 0.070 Uiso 1 1 calc R U . A 4
H56B H 0.2828 -0.0116 0.9375 0.070 Uiso 1 1 calc R U . A 4
H56C H 0.2975 0.1003 0.8781 0.070 Uiso 1 1 calc R U . A 4
C57 C 0.1235(5) -0.0258(3) 0.9139(4) 0.0478(13) Uani 1 1 d . . . A 4
H57A H 0.0614 -0.0052 0.9035 0.072 Uiso 1 1 calc R U . A 4
H57B H 0.1124 -0.0691 0.9816 0.072 Uiso 1 1 calc R U . A 4
H57C H 0.1614 -0.0583 0.8741 0.072 Uiso 1 1 calc R U . A 4
N4 N 0.7516(4) 0.8168(3) 0.3690(3) 0.0534(13) Uani 1 1 d D . . . .
C58 C 0.8000(10) 0.9031(6) 0.3334(6) 0.063(4) Uani 0.621(17) 1 d D . P B 1
H58 H 0.8670 0.9008 0.3228 0.076 Uiso 0.621(17) 1 calc R U P B 1
O16 O 0.7591(6) 0.9766(4) 0.3170(4) 0.103(2) Uani 1 1 d D . . . .
C60 C 0.8169(10) 0.7349(8) 0.3896(8) 0.063(4) Uani 0.621(17) 1 d D . P B 1
H60A H 0.8176 0.7121 0.4548 0.095 Uiso 0.621(17) 1 calc R U P B 1
H60B H 0.8820 0.7534 0.3435 0.095 Uiso 0.621(17) 1 calc R U P B 1
H60C H 0.7947 0.6845 0.3842 0.095 Uiso 0.621(17) 1 calc R U P B 1
C59 C 0.6553(10) 0.8162(19) 0.3831(11) 0.163(14) Uani 0.621(17) 1 d D . P B 1
H59A H 0.6183 0.8480 0.4238 0.245 Uiso 0.621(17) 1 calc R U P B 1
H59B H 0.6338 0.7507 0.4144 0.245 Uiso 0.621(17) 1 calc R U P B 1
H59C H 0.6450 0.8494 0.3211 0.245 Uiso 0.621(17) 1 calc R U P B 1
C58A C 0.7090(14) 0.9047(9) 0.3489(10) 0.066(7) Uani 0.379(17) 1 d D . P B 2
H58A H 0.6419 0.9120 0.3588 0.079 Uiso 0.379(17) 1 calc R U P B 2
C59A C 0.6814(12) 0.7413(11) 0.3933(10) 0.053(5) Uani 0.379(17) 1 d D . P B 2
H59D H 0.6560 0.7038 0.4629 0.079 Uiso 0.379(17) 1 calc R U P B 2
H59E H 0.7160 0.6997 0.3627 0.079 Uiso 0.379(17) 1 calc R U P B 2
H59F H 0.6280 0.7730 0.3695 0.079 Uiso 0.379(17) 1 calc R U P B 2
C60A C 0.8437(11) 0.786(2) 0.3687(16) 0.087(9) Uani 0.379(17) 1 d D . P B 2
H60D H 0.8879 0.8394 0.3265 0.131 Uiso 0.379(17) 1 calc R U P B 2
H60E H 0.8634 0.7371 0.3455 0.131 Uiso 0.379(17) 1 calc R U P B 2
H60F H 0.8453 0.7599 0.4340 0.131 Uiso 0.379(17) 1 calc R U P B 2

loop_
_atom_site_aniso_label
_atom_site_aniso_U_11
_atom_site_aniso_U_22
_atom_site_aniso_U_33
_atom_site_aniso_U_23
_atom_site_aniso_U_13
_atom_site_aniso_U_12
Dy1 0.02273(15) 0.02791(10) 0.02391(9) -0.00983(7) -0.01091(8) 0.00157(7)
S1 0.0259(7) 0.0216(4) 0.0297(4) -0.0030(3) -0.0170(4) 0.0006(4)
C1 0.029(3) 0.0198(15) 0.0233(16) -0.0028(12) -0.0141(16) -0.0010(14)
C2 0.024(3) 0.0200(15) 0.0202(15) -0.0046(12) -0.0098(15) 0.0020(14)
C3 0.021(3) 0.0228(15) 0.0240(16) -0.0049(12) -0.0139(15) 0.0015(14)
C4 0.032(3) 0.0288(17) 0.0324(19) -0.0140(15) -0.0176(18) 0.0051(16)
C5 0.034(3) 0.0309(18) 0.0288(18) -0.0145(15) -0.0162(18) 0.0096(16)
C6 0.024(3) 0.0302(18) 0.0270(17) -0.0089(14) -0.0098(16) 0.0061(16)
O1 0.033(2) 0.0275(12) 0.0228(12) -0.0119(10) -0.0100(12) 0.0026(11)
C7 0.042(3) 0.041(2) 0.0245(17) -0.0148(16) -0.0080(18) -0.0140(19)
C8 0.023(3) 0.0355(19) 0.0226(16) -0.0106(14) -0.0102(16) -0.0017(16)
O2 0.049(3) 0.0302(13) 0.0292(13) -0.0147(11) -0.0143(14) -0.0011(13)
O3 0.063(3) 0.0410(16) 0.0247(14) -0.0135(12) -0.0048(14) -0.0153(16)
C9 0.044(4) 0.058(3) 0.045(3) -0.035(2) -0.016(2) 0.017(2)
C10 0.110(5) 0.124(4) 0.102(3) -0.090(3) -0.038(3) 0.028(3)
C11 0.110(5) 0.124(4) 0.102(3) -0.090(3) -0.038(3) 0.028(3)
C12 0.110(5) 0.124(4) 0.102(3) -0.090(3) -0.038(3) 0.028(3)
S2 0.0236(7) 0.0232(4) 0.0316(4) -0.0069(3) -0.0128(4) -0.0003(4)
C13 0.019(3) 0.0246(16) 0.0284(17) -0.0103(13) -0.0111(15) 0.0012(14)
C14 0.018(3) 0.0246(16) 0.0264(16) -0.0118(13) -0.0107(15) 0.0008(13)
C15 0.018(3) 0.0260(16) 0.0244(16) -0.0085(13) -0.0102(15) 0.0010(14)
C16 0.017(3) 0.0250(16) 0.0329(18) -0.0127(14) -0.0112(16) 0.0014(14)
C17 0.018(3) 0.0359(19) 0.0304(18) -0.0178(15) -0.0078(16) 0.0000(15)
C18 0.016(3) 0.0343(18) 0.0270(17) -0.0116(14) -0.0071(15) 0.0001(15)
O4 0.024(2) 0.0307(13) 0.0278(12) -0.0150(10) -0.0115(12) 0.0020(11)
C19 0.035(3) 0.0295(18) 0.039(2) -0.0179(16) -0.024(2) 0.0081(17)
C20 0.021(3) 0.0285(17) 0.0301(18) -0.0147(14) -0.0101(16) 0.0028(15)
O5 0.042(3) 0.0502(18) 0.065(2) -0.0430(17) -0.0354(18) 0.0193(15)
O6 0.029(2) 0.0329(14) 0.0506(17) -0.0225(13) -0.0251(15) 0.0115(12)
C21 0.031(3) 0.041(2) 0.035(2) -0.0227(17) -0.0122(19) 0.0049(18)
C22 0.091(6) 0.059(3) 0.056(3) -0.042(3) -0.031(3) 0.035(3)
C23 0.036(4) 0.094(4) 0.066(4) -0.058(3) 0.003(3) -0.008(3)
C24 0.048(4) 0.068(3) 0.047(3) -0.033(2) -0.021(3) 0.001(3)
S3 0.0231(7) 0.0302(4) 0.0267(4) -0.0054(3) -0.0126(4) 0.0029(4)
C25 0.020(3) 0.0250(16) 0.0217(15) -0.0036(13) -0.0094(15) -0.0006(14)
C26 0.022(3) 0.0267(16) 0.0199(15) -0.0061(13) -0.0079(15) -0.0002(14)
C27 0.032(3) 0.0243(16) 0.0198(15) -0.0031(13) -0.0128(16) -0.0011(15)
C28 0.023(3) 0.0269(17) 0.0241(16) -0.0075(13) -0.0068(15) 0.0026(15)
C29 0.031(3) 0.0238(16) 0.0254(17) -0.0077(13) -0.0083(16) -0.0007(15)
C30 0.029(3) 0.0280(17) 0.0256(17) -0.0070(14) -0.0111(17) -0.0053(15)
O7 0.030(2) 0.0314(13) 0.0231(12) -0.0101(10) -0.0098(12) 0.0007(12)
C31 0.036(3) 0.0308(18) 0.0246(17) -0.0118(14) -0.0092(17) 0.0041(17)
C32 0.041(4) 0.039(2) 0.034(2) -0.0194(18) -0.012(2) 0.0097(19)
O8 0.091(4) 0.053(2) 0.0326(17) -0.0236(16) -0.0006(19) 0.009(2)
O9 0.070(3) 0.0377(16) 0.0399(17) -0.0215(14) -0.0094(17) 0.0147(17)
C33 0.046(4) 0.042(2) 0.047(3) -0.028(2) -0.008(2) 0.000(2)
C34 0.086(12) 0.156(15) 0.144(15) -0.133(14) -0.005(10) -0.018(11)
C35 0.098(10) 0.056(5) 0.037(4) -0.027(4) -0.001(5) -0.002(5)
C36 0.146(14) 0.049(5) 0.080(7) -0.040(5) -0.038(7) 0.036(6)
C34A 0.16(3) 0.092(17) 0.055(13) -0.050(13) -0.058(17) 0.06(2)
C35A 0.07(2) 0.15(3) 0.15(3) -0.14(3) 0.008(18) -0.008(18)
C36A 0.09(3) 0.055(13) 0.10(2) -0.061(14) 0.012(16) -0.019(13)
S4 0.0257(7) 0.0285(4) 0.0217(4) -0.0015(3) -0.0102(4) -0.0062(4)
C37 0.017(3) 0.0257(16) 0.0211(15) -0.0044(12) -0.0093(14) -0.0013(14)
C38 0.019(3) 0.0232(15) 0.0251(16) -0.0077(13) -0.0097(15) 0.0001(14)
C39 0.016(3) 0.0213(15) 0.0253(16) -0.0039(12) -0.0100(15) -0.0006(13)
C40 0.021(3) 0.0299(18) 0.0260(17) -0.0075(14) -0.0105(16) -0.0021(15)
C41 0.024(3) 0.0276(17) 0.0267(17) -0.0099(14) -0.0097(16) -0.0016(15)
C42 0.025(3) 0.0216(16) 0.0295(18) -0.0046(13) -0.0133(16) -0.0022(14)
O10 0.021(2) 0.0337(13) 0.0284(13) -0.0145(11) -0.0115(12) 0.0055(11)
C43 0.017(3) 0.040(2) 0.0312(19) -0.0093(16) -0.0107(17) 0.0033(17)
C44 0.022(3) 0.0282(17) 0.0344(19) -0.0145(15) -0.0106(17) 0.0015(15)
O11 0.034(3) 0.0546(19) 0.0318(15) -0.0140(14) -0.0122(14) 0.0196(16)
O12 0.018(2) 0.0545(18) 0.0476(17) -0.0316(15) -0.0148(14) 0.0097(14)
C45 0.039(3) 0.035(2) 0.034(2) -0.0171(16) -0.018(2) 0.0084(18)
C46 0.096(6) 0.038(2) 0.049(3) -0.024(2) -0.012(3) -0.004(3)
C47 0.095(6) 0.087(4) 0.083(4) -0.064(4) -0.063(4) 0.044(4)
C48 0.046(5) 0.061(3) 0.061(3) -0.033(3) -0.002(3) 0.005(3)
O13 0.026(2) 0.0411(15) 0.0280(13) -0.0191(12) -0.0097(12) 0.0038(12)
C49 0.029(3) 0.038(2) 0.0332(19) -0.0196(17) -0.0084(18) -0.0013(17)
N1 0.035(3) 0.0417(19) 0.0390(18) -0.0234(16) -0.0160(17) 0.0026(16)
C50 0.042(5) 0.096(4) 0.083(4) -0.065(4) -0.027(3) 0.000(3)
C51 0.066(4) 0.042(2) 0.029(2) -0.0142(18) -0.017(2) -0.003(2)
O14 0.042(3) 0.0473(18) 0.0325(15) -0.0146(13) -0.0038(15) -0.0109(15)
C52 0.035(4) 0.054(3) 0.043(2) -0.017(2) -0.008(2) -0.014(2)
N2 0.050(4) 0.070(3) 0.0297(19) -0.0175(19) -0.0044(19) -0.025(2)
C53 0.070(7) 0.129(7) 0.054(4) -0.045(4) 0.006(4) -0.015(5)
C54 0.089(7) 0.071(4) 0.062(4) -0.019(3) -0.041(4) -0.011(4)
O15 0.027(2) 0.0295(13) 0.0453(16) -0.0165(12) -0.0159(14) 0.0036(12)
C55 0.036(3) 0.0303(19) 0.036(2) -0.0132(16) -0.0170(19) 0.0057(17)
N3 0.041(3) 0.0261(15) 0.0384(18) -0.0081(13) -0.0200(18) 0.0016(15)
C56 0.038(4) 0.035(2) 0.055(3) -0.007(2) -0.022(2) 0.005(2)
C57 0.056(4) 0.033(2) 0.059(3) -0.015(2) -0.032(3) 0.001(2)
N4 0.051(4) 0.068(3) 0.042(2) -0.029(2) -0.012(2) 0.002(2)
C58 0.086(12) 0.056(6) 0.059(6) -0.025(4) -0.045(6) 0.016(5)
O16 0.146(7) 0.076(3) 0.096(4) -0.051(3) -0.034(4) 0.004(4)
C60 0.086(11) 0.059(6) 0.054(5) -0.035(5) -0.020(6) -0.001(6)
C59 0.055(15) 0.31(4) 0.077(10) -0.020(16) -0.029(9) -0.055(17)
C58A 0.066(19) 0.082(12) 0.056(9) -0.047(9) -0.003(9) -0.008(10)
C59A 0.055(13) 0.062(9) 0.042(7) -0.020(7) -0.017(7) -0.007(8)
C60A 0.06(2) 0.15(3) 0.103(18) -0.087(19) -0.035(14) 0.002(16)

loop_
_atom_type_symbol
_atom_type_description
_atom_type_scat_dispersion_real
_atom_type_scat_dispersion_imag
_atom_type_scat_source
C C 0.0033 0.0016 'International Tables Vol C Tables 4.2.6.8 and 6.1.1.4'
H H 0.0000 0.0000 'International Tables Vol C Tables 4.2.6.8 and 6.1.1.4'
O O 0.0106 0.0060 'International Tables Vol C Tables 4.2.6.8 and 6.1.1.4'
S S 0.1246 0.1234 'International Tables Vol C Tables 4.2.6.8 and 6.1.1.4'
Dy Dy -0.1892 4.4098 'International Tables Vol C Tables 4.2.6.8 and 6.1.1.4'
N N 0.0061 0.0033 'International Tables Vol C Tables 4.2.6.8 and 6.1.1.4'

loop_
_geom_angle_atom_site_label_1
_geom_angle_atom_site_label_2
_geom_angle_atom_site_label_3
_geom_angle
_geom_angle_site_symmetry_1
_geom_angle_site_symmetry_3
_geom_angle_publ_flag
O12 Dy1 O15 74.30(11) . . ?
O12 Dy1 O13 76.89(11) . . ?
O15 Dy1 O13 135.83(10) . . ?
O12 Dy1 O5 157.21(11) . 2_566 ?
O15 Dy1 O5 128.42(10) . 2_566 ?
O13 Dy1 O5 83.22(10) . 2_566 ?
O12 Dy1 O14 96.03(13) . . ?
O15 Dy1 O14 77.26(12) . . ?
O13 Dy1 O14 73.28(11) . . ?
O5 Dy1 O14 88.69(14) 2_566 . ?
O12 Dy1 O2 95.24(12) . . ?
O15 Dy1 O2 86.08(10) . . ?
O13 Dy1 O2 129.53(10) . . ?
O5 Dy1 O2 88.86(12) 2_566 . ?
O14 Dy1 O2 156.51(11) . . ?
O12 Dy1 O3 81.29(13) . . ?
O15 Dy1 O3 131.03(12) . . ?
O13 Dy1 O3 75.19(10) . . ?
O5 Dy1 O3 82.99(13) 2_566 . ?
O14 Dy1 O3 148.11(11) . . ?
O2 Dy1 O3 54.36(9) . . ?
O12 Dy1 O6 148.54(10) . 2_566 ?
O15 Dy1 O6 74.33(10) . 2_566 ?
O13 Dy1 O6 129.50(11) . 2_566 ?
O5 Dy1 O6 54.24(9) 2_566 2_566 ?
O14 Dy1 O6 79.29(12) . 2_566 ?
O2 Dy1 O6 80.35(11) . 2_566 ?
O3 Dy1 O6 118.64(11) . 2_566 ?
O12 Dy1 C20 174.98(10) . 2_566 ?
O15 Dy1 C20 101.18(11) . 2_566 ?
O13 Dy1 C20 108.08(11) . 2_566 ?
O5 Dy1 C20 27.50(10) 2_566 2_566 ?
O14 Dy1 C20 84.94(13) . 2_566 ?
O2 Dy1 C20 82.16(12) . 2_566 ?
O3 Dy1 C20 100.49(12) . 2_566 ?
O6 Dy1 C20 26.85(10) 2_566 2_566 ?
O12 Dy1 C8 88.09(12) . . ?
O15 Dy1 C8 109.39(12) . . ?
O13 Dy1 C8 102.28(11) . . ?
O5 Dy1 C8 85.37(13) 2_566 . ?
O14 Dy1 C8 173.00(12) . . ?
O2 Dy1 C8 27.26(10) . . ?
O3 Dy1 C8 27.11(10) . . ?
O6 Dy1 C8 100.11(11) 2_566 . ?
C20 Dy1 C8 91.45(12) 2_566 . ?
C39 S1 C1 103.30(17) 2_666 . ?
C2 C1 C6 119.9(4) . . ?
C2 C1 S1 123.7(3) . . ?
C6 C1 S1 116.4(3) . . ?
O1 C2 C1 124.6(3) . . ?
O1 C2 C3 116.8(4) . . ?
C1 C2 C3 118.3(3) . . ?
C4 C3 C2 120.3(4) . . ?
C4 C3 S2 118.3(3) . . ?
C2 C3 S2 121.3(3) . . ?
C3 C4 C5 122.3(4) . . ?
C3 C4 H4 118.8 . . ?
C5 C4 H4 118.8 . . ?
C4 C5 C6 116.7(4) . . ?
C4 C5 C9 121.6(4) . . ?
C6 C5 C9 121.7(4) . . ?
C5 C6 C1 122.4(4) . . ?
C5 C6 H6 118.8 . . ?
C1 C6 H6 118.8 . . ?
C2 O1 C7 120.9(3) . . ?
O1 C7 C8 115.3(3) . . ?
O1 C7 H7A 108.4 . . ?
C8 C7 H7A 108.4 . . ?
O1 C7 H7B 108.5 . . ?
C8 C7 H7B 108.5 . . ?
H7A C7 H7B 107.5 . . ?
O2 C8 O3 121.3(4) . . ?
O2 C8 C7 122.0(3) . . ?
O3 C8 C7 116.7(3) . . ?
O2 C8 Dy1 60.4(2) . . ?
O3 C8 Dy1 60.9(2) . . ?
C7 C8 Dy1 176.9(3) . . ?
C8 O2 Dy1 92.4(2) . . ?
C8 O3 Dy1 92.0(2) . . ?
C11 C9 C5 113.2(5) . . ?
C11 C9 C12 107.9(6) . . ?
C5 C9 C12 111.8(5) . . ?
C11 C9 C10 112.3(6) . . ?
C5 C9 C10 108.0(4) . . ?
C12 C9 C10 103.3(6) . . ?
C9 C10 H10A 109.3 . . ?
C9 C10 H10B 109.5 . . ?
H10A C10 H10B 109.5 . . ?
C9 C10 H10C 109.6 . . ?
H10A C10 H10C 109.5 . . ?
H10B C10 H10C 109.5 . . ?
C9 C11 H11A 109.5 . . ?
C9 C11 H11B 109.5 . . ?
H11A C11 H11B 109.5 . . ?
C9 C11 H11C 109.5 . . ?
H11A C11 H11C 109.5 . . ?
H11B C11 H11C 109.5 . . ?
C9 C12 H12A 109.4 . . ?
C9 C12 H12B 109.4 . . ?
H12A C12 H12B 109.5 . . ?
C9 C12 H12C 109.5 . . ?
H12A C12 H12C 109.5 . . ?
H12B C12 H12C 109.5 . . ?
C3 S2 C13 102.47(18) . . ?
C18 C13 C14 119.3(3) . . ?
C18 C13 S2 116.6(3) . . ?
C14 C13 S2 124.0(3) . . ?
O4 C14 C13 123.8(3) . . ?
O4 C14 C15 117.4(3) . . ?
C13 C14 C15 118.3(3) . . ?
C16 C15 C14 120.7(3) . . ?
C16 C15 S3 117.1(3) . . ?
C14 C15 S3 122.1(3) . . ?
C15 C16 C17 121.4(3) . . ?
C15 C16 H16 119.3 . . ?
C17 C16 H16 119.3 . . ?
C18 C17 C16 116.7(3) . . ?
C18 C17 C21 119.9(3) . . ?
C16 C17 C21 123.3(3) . . ?
C17 C18 C13 122.9(3) . . ?
C17 C18 H18 118.6 . . ?
C13 C18 H18 118.5 . . ?
C14 O4 C19 119.8(3) . . ?
O4 C19 C20 114.8(3) . . ?
O4 C19 H19A 108.6 . . ?
C20 C19 H19A 108.6 . . ?
O4 C19 H19B 108.6 . . ?
C20 C19 H19B 108.6 . . ?
H19A C19 H19B 107.5 . . ?
O6 C20 O5 122.4(4) . . ?
O6 C20 C19 121.5(3) . . ?
O5 C20 C19 116.0(3) . . ?
O6 C20 Dy1 62.7(2) . 2_566 ?
O5 C20 Dy1 60.1(2) . 2_566 ?
C19 C20 Dy1 169.5(3) . 2_566 ?
C20 O5 Dy1 92.4(2) . 2_566 ?
C20 O6 Dy1 90.5(2) . 2_566 ?
C23 C21 C24 108.7(4) . . ?
C23 C21 C17 109.8(4) . . ?
C24 C21 C17 109.7(4) . . ?
C23 C21 C22 109.6(5) . . ?
C24 C21 C22 107.6(4) . . ?
C17 C21 C22 111.4(4) . . ?
C21 C22 H22A 109.5 . . ?
C21 C22 H22B 109.5 . . ?
H22A C22 H22B 109.5 . . ?
C21 C22 H22C 109.5 . . ?
H22A C22 H22C 109.5 . . ?
H22B C22 H22C 109.5 . . ?
C21 C23 H23A 109.5 . . ?
C21 C23 H23B 109.5 . . ?
H23A C23 H23B 109.5 . . ?
C21 C23 H23C 109.5 . . ?
H23A C23 H23C 109.5 . . ?
H23B C23 H23C 109.5 . . ?
C21 C24 H24A 109.5 . . ?
C21 C24 H24B 109.5 . . ?
H24A C24 H24B 109.5 . . ?
C21 C24 H24C 109.5 . . ?
H24A C24 H24C 109.5 . . ?
H24B C24 H24C 109.5 . . ?
C25 S3 C15 103.01(18) . . ?
C26 C25 C30 119.8(4) . . ?
C26 C25 S3 120.7(3) . . ?
C30 C25 S3 119.5(3) . . ?
O7 C26 C25 120.2(4) . . ?
O7 C26 C27 121.0(4) . . ?
C25 C26 C27 118.9(3) . . ?
C28 C27 C26 120.0(4) . . ?
C28 C27 S4 118.9(4) . 2_666 ?
C26 C27 S4 121.0(3) . 2_666 ?
C27 C28 C29 121.6(4) . . ?
C27 C28 H28 119.2 . . ?
C29 C28 H28 119.2 . . ?
C30 C29 C28 117.2(4) . . ?
C30 C29 C33 122.3(4) . . ?
C28 C29 C33 120.5(4) . . ?
C29 C30 C25 122.3(4) . . ?
C29 C30 H30 118.9 . . ?
C25 C30 H30 118.9 . . ?
C26 O7 C31 110.9(3) . . ?
O7 C31 C32 110.2(3) . . ?
O7 C31 H31A 109.6 . . ?
C32 C31 H31A 109.6 . . ?
O7 C31 H31B 109.6 . . ?
C32 C31 H31B 109.6 . . ?
H31A C31 H31B 108.1 . . ?
O8 C32 O9 121.3(4) . . ?
O8 C32 C31 124.3(4) . . ?
O9 C32 C31 114.4(4) . . ?
C32 O9 H9 109.5 . . ?
C36A C33 C35A 115.8(18) . . ?
C36A C33 C34 39.8(14) . . ?
C35A C33 C34 134.3(10) . . ?
C36A C33 C35 135.9(13) . . ?
C35A C33 C35 57.0(16) . . ?
C34 C33 C35 109.6(9) . . ?
C36A C33 C29 112.7(11) . . ?
C35A C33 C29 113.7(9) . . ?
C34 C33 C29 111.9(6) . . ?
C35 C33 C29 108.5(4) . . ?
C36A C33 C36 74.3(16) . . ?
C35A C33 C36 51.2(15) . . ?
C34 C33 C36 111.7(9) . . ?
C35 C33 C36 107.4(8) . . ?
C29 C33 C36 107.4(5) . . ?
C36A C33 C34A 103(2) . . ?
C35A C33 C34A 105(2) . . ?
C34 C33 C34A 64.9(16) . . ?
C35 C33 C34A 50.4(14) . . ?
C29 C33 C34A 104.7(8) . . ?
C36 C33 C34A 145.9(10) . . ?
C33 C34 H34A 109.5 . . ?
C33 C34 H34B 109.5 . . ?
H34A C34 H34B 109.5 . . ?
C33 C34 H34C 109.5 . . ?
H34A C34 H34C 109.5 . . ?
H34B C34 H34C 109.5 . . ?
C33 C35 H35A 109.5 . . ?
C33 C35 H35B 109.5 . . ?
H35A C35 H35B 109.5 . . ?
C33 C35 H35C 109.5 . . ?
H35A C35 H35C 109.5 . . ?
H35B C35 H35C 109.5 . . ?
C33 C36 H36A 109.5 . . ?
C33 C36 H36B 109.5 . . ?
H36A C36 H36B 109.5 . . ?
C33 C36 H36C 109.5 . . ?
H36A C36 H36C 109.5 . . ?
H36B C36 H36C 109.5 . . ?
C33 C34A H34D 109.5 . . ?
C33 C34A H34E 109.5 . . ?
H34D C34A H34E 109.4 . . ?
C33 C34A H34F 109.6 . . ?
H34D C34A H34F 109.4 . . ?
H34E C34A H34F 109.4 . . ?
C33 C35A H35D 109.4 . . ?
C33 C35A H35E 109.5 . . ?
H35D C35A H35E 109.5 . . ?
C33 C35A H35F 109.5 . . ?
H35D C35A H35F 109.5 . . ?
H35E C35A H35F 109.5 . . ?
C33 C36A H36D 109.5 . . ?
C33 C36A H36E 109.5 . . ?
H36D C36A H36E 109.5 . . ?
C33 C36A H36F 109.5 . . ?
H36D C36A H36F 109.5 . . ?
H36E C36A H36F 109.5 . . ?
C37 S4 C27 100.07(18) . 2_666 ?
C42 C37 C38 120.8(3) . . ?
C42 C37 S4 118.9(3) . . ?
C38 C37 S4 120.2(3) . . ?
O10 C38 C37 119.1(3) . . ?
O10 C38 C39 122.9(3) . . ?
C37 C38 C39 117.9(3) . . ?
C40 C39 C38 119.8(3) . . ?
C40 C39 S1 118.5(3) . 2_666 ?
C38 C39 S1 121.5(3) . 2_666 ?
C39 C40 C41 122.8(3) . . ?
C39 C40 H40 118.6 . . ?
C41 C40 H40 118.6 . . ?
C40 C41 C42 116.6(3) . . ?
C40 C41 C45 120.9(3) . . ?
C42 C41 C45 122.4(3) . . ?
C37 C42 C41 121.8(3) . . ?
C37 C42 H42 119.1 . . ?
C41 C42 H42 119.1 . . ?
C38 O10 C43 115.2(3) . . ?
O10 C43 C44 114.0(3) . . ?
O10 C43 H43A 108.8 . . ?
C44 C43 H43A 108.8 . . ?
O10 C43 H43B 108.8 . . ?
C44 C43 H43B 108.8 . . ?
H43A C43 H43B 107.7 . . ?
O11 C44 O12 125.0(4) . . ?
O11 C44 C43 121.6(4) . . ?
O12 C44 C43 113.4(3) . . ?
C44 O12 Dy1 147.6(3) . . ?
C48 C45 C46 108.7(5) . . ?
C48 C45 C47 108.5(5) . . ?
C46 C45 C47 108.7(5) . . ?
C48 C45 C41 107.1(4) . . ?
C46 C45 C41 112.4(4) . . ?
C47 C45 C41 111.4(4) . . ?
C45 C46 H46A 109.5 . . ?
C45 C46 H46B 109.5 . . ?
H46A C46 H46B 109.5 . . ?
C45 C46 H46C 109.5 . . ?
H46A C46 H46C 109.5 . . ?
H46B C46 H46C 109.5 . . ?
C45 C47 H47A 109.5 . . ?
C45 C47 H47B 109.5 . . ?
H47A C47 H47B 109.5 . . ?
C45 C47 H47C 109.5 . . ?
H47A C47 H47C 109.5 . . ?
H47B C47 H47C 109.5 . . ?
C45 C48 H48A 109.5 . . ?
C45 C48 H48B 109.5 . . ?
H48A C48 H48B 109.5 . . ?
C45 C48 H48C 109.5 . . ?
H48A C48 H48C 109.5 . . ?
H48B C48 H48C 109.5 . . ?
C49 O13 Dy1 118.2(3) . . ?
O13 C49 N1 124.8(4) . . ?
O13 C49 H49 117.6 . . ?
N1 C49 H49 117.6 . . ?
C49 N1 C50 121.8(5) . . ?
C49 N1 C51 120.5(4) . . ?
C50 N1 C51 117.5(4) . . ?
N1 C50 H50A 109.5 . . ?
N1 C50 H50B 109.5 . . ?
H50A C50 H50B 109.5 . . ?
N1 C50 H50C 109.5 . . ?
H50A C50 H50C 109.5 . . ?
H50B C50 H50C 109.5 . . ?
N1 C51 H51A 109.5 . . ?
N1 C51 H51B 109.5 . . ?
H51A C51 H51B 109.5 . . ?
N1 C51 H51C 109.5 . . ?
H51A C51 H51C 109.5 . . ?
H51B C51 H51C 109.5 . . ?
C52 O14 Dy1 127.2(3) . . ?
O14 C52 N2 124.8(6) . . ?
O14 C52 H52 117.6 . . ?
N2 C52 H52 117.6 . . ?
C52 N2 C54 122.4(6) . . ?
C52 N2 C53 119.9(6) . . ?
C54 N2 C53 117.6(5) . . ?
N2 C53 H53A 109.5 . . ?
N2 C53 H53B 109.5 . . ?
H53A C53 H53B 109.5 . . ?
N2 C53 H53C 109.5 . . ?
H53A C53 H53C 109.5 . . ?
H53B C53 H53C 109.5 . . ?
N2 C54 H54A 109.5 . . ?
N2 C54 H54B 109.5 . . ?
H54A C54 H54B 109.5 . . ?
N2 C54 H54C 109.5 . . ?
H54A C54 H54C 109.5 . . ?
H54B C54 H54C 109.5 . . ?
C55 O15 Dy1 127.7(3) . . ?
O15 C55 N3 122.8(5) . . ?
O15 C55 H55 118.6 . . ?
N3 C55 H55 118.6 . . ?
C55 N3 C56 120.7(4) . . ?
C55 N3 C57 121.0(4) . . ?
C56 N3 C57 118.2(4) . . ?
N3 C56 H56A 109.5 . . ?
N3 C56 H56B 109.5 . . ?
H56A C56 H56B 109.5 . . ?
N3 C56 H56C 109.5 . . ?
H56A C56 H56C 109.5 . . ?
H56B C56 H56C 109.5 . . ?
N3 C57 H57A 109.5 . . ?
N3 C57 H57B 109.5 . . ?
H57A C57 H57B 109.5 . . ?
N3 C57 H57C 109.5 . . ?
H57A C57 H57C 109.5 . . ?
H57B C57 H57C 109.5 . . ?
C58A N4 C60A 131.4(14) . . ?
C59 N4 C58 121.5(12) . . ?
C59 N4 C60 127.2(11) . . ?
C58 N4 C60 111.3(8) . . ?
C58A N4 C59A 112.0(11) . . ?
C60A N4 C59A 116.5(12) . . ?
O16 C58 N4 122.1(11) . . ?
O16 C58 H58 119.0 . . ?
N4 C58 H58 119.0 . . ?
N4 C60 H60A 109.5 . . ?
N4 C60 H60B 109.4 . . ?
H60A C60 H60B 109.5 . . ?
N4 C60 H60C 109.5 . . ?
H60A C60 H60C 109.5 . . ?
H60B C60 H60C 109.5 . . ?
N4 C59 H59A 109.5 . . ?
N4 C59 H59B 109.5 . . ?
H59A C59 H59B 109.5 . . ?
N4 C59 H59C 109.5 . . ?
H59A C59 H59C 109.5 . . ?
H59B C59 H59C 109.5 . . ?
O16 C58A N4 120.2(15) . . ?
O16 C58A H58A 119.9 . . ?
N4 C58A H58A 119.9 . . ?
N4 C59A H59D 109.4 . . ?
N4 C59A H59E 109.5 . . ?
H59D C59A H59E 109.5 . . ?
N4 C59A H59F 109.5 . . ?
H59D C59A H59F 109.5 . . ?
H59E C59A H59F 109.5 . . ?
N4 C60A H60D 109.4 . . ?
N4 C60A H60E 109.5 . . ?
H60D C60A H60E 109.5 . . ?
N4 C60A H60F 109.6 . . ?
H60D C60A H60F 109.5 . . ?
H60E C60A H60F 109.5 . . ?

loop_
_geom_bond_atom_site_label_1
_geom_bond_atom_site_label_2
_geom_bond_distance
_geom_bond_site_symmetry_2
_geom_bond_publ_flag
Dy1 O12 2.256(3) . ?
Dy1 O15 2.354(3) . ?
Dy1 O13 2.366(3) . ?
Dy1 O5 2.380(3) 2_566 ?
Dy1 O14 2.380(3) . ?
Dy1 O2 2.393(3) . ?
Dy1 O3 2.404(3) . ?
Dy1 O6 2.438(3) 2_566 ?
Dy1 C20 2.743(4) 2_566 ?
Dy1 C8 2.750(4) . ?
S1 C39 1.775(3) 2_666 ?
S1 C1 1.787(4) . ?
C1 C2 1.388(6) . ?
C1 C6 1.394(5) . ?
C2 O1 1.365(4) . ?
C2 C3 1.403(5) . ?
C3 C4 1.383(5) . ?
C3 S2 1.770(4) . ?
C4 C5 1.383(7) . ?
C4 H4 0.9500 . ?
C5 C6 1.389(6) . ?
C5 C9 1.526(5) . ?
C6 H6 0.9500 . ?
O1 C7 1.426(4) . ?
C7 C8 1.502(6) . ?
C7 H7A 0.9900 . ?
C7 H7B 0.9900 . ?
C8 O2 1.261(5) . ?
C8 O3 1.254(5) . ?
C9 C11 1.462(11) . ?
C9 C12 1.526(10) . ?
C9 C10 1.561(10) . ?
C10 H10A 0.9800 . ?
C10 H10B 0.9800 . ?
C10 H10C 0.9800 . ?
C11 H11A 0.9800 . ?
C11 H11B 0.9800 . ?
C11 H11C 0.9800 . ?
C12 H12A 0.9800 . ?
C12 H12B 0.9800 . ?
C12 H12C 0.9800 . ?
S2 C13 1.779(3) . ?
C13 C18 1.391(5) . ?
C13 C14 1.396(5) . ?
C14 O4 1.375(4) . ?
C14 C15 1.399(5) . ?
C15 C16 1.389(5) . ?
C15 S3 1.775(3) . ?
C16 C17 1.392(5) . ?
C16 H16 0.9500 . ?
C17 C18 1.389(5) . ?
C17 C21 1.532(5) . ?
C18 H18 0.9500 . ?
O4 C19 1.422(5) . ?
C19 C20 1.509(6) . ?
C19 H19A 0.9900 . ?
C19 H19B 0.9900 . ?
C20 O6 1.239(5) . ?
C20 O5 1.268(4) . ?
C20 Dy1 2.743(4) 2_566 ?
O5 Dy1 2.380(3) 2_566 ?
O6 Dy1 2.438(3) 2_566 ?
C21 C23 1.503(8) . ?
C21 C24 1.526(7) . ?
C21 C22 1.535(6) . ?
C22 H22A 0.9800 . ?
C22 H22B 0.9800 . ?
C22 H22C 0.9800 . ?
C23 H23A 0.9800 . ?
C23 H23B 0.9800 . ?
C23 H23C 0.9800 . ?
C24 H24A 0.9800 . ?
C24 H24B 0.9800 . ?
C24 H24C 0.9800 . ?
S3 C25 1.775(4) . ?
C25 C26 1.391(6) . ?
C25 C30 1.385(5) . ?
C26 O7 1.382(4) . ?
C26 C27 1.392(6) . ?
C27 C28 1.387(5) . ?
C27 S4 1.776(4) 2_666 ?
C28 C29 1.395(6) . ?
C28 H28 0.9500 . ?
C29 C30 1.380(6) . ?
C29 C33 1.530(5) . ?
C30 H30 0.9500 . ?
O7 C31 1.415(4) . ?
C31 C32 1.507(5) . ?
C31 H31A 0.9900 . ?
C31 H31B 0.9900 . ?
C32 O8 1.189(5) . ?
C32 O9 1.323(5) . ?
O9 H9 0.8400 . ?
C33 C36A 1.46(3) . ?
C33 C35A 1.50(3) . ?
C33 C34 1.504(16) . ?
C33 C35 1.510(10) . ?
C33 C36 1.547(12) . ?
C33 C34A 1.65(2) . ?
C34 H34A 0.9800 . ?
C34 H34B 0.9800 . ?
C34 H34C 0.9800 . ?
C35 H35A 0.9800 . ?
C35 H35B 0.9800 . ?
C35 H35C 0.9800 . ?
C36 H36A 0.9800 . ?
C36 H36B 0.9800 . ?
C36 H36C 0.9800 . ?
C34A H34D 0.9804 . ?
C34A H34E 0.9804 . ?
C34A H34F 0.9804 . ?
C35A H35D 0.9800 . ?
C35A H35E 0.9800 . ?
C35A H35F 0.9800 . ?
C36A H36D 0.9800 . ?
C36A H36E 0.9800 . ?
C36A H36F 0.9800 . ?
S4 C37 1.767(3) . ?
S4 C27 1.776(4) 2_666 ?
C37 C42 1.385(5) . ?
C37 C38 1.397(5) . ?
C38 O10 1.376(4) . ?
C38 C39 1.397(5) . ?
C39 C40 1.388(5) . ?
C39 S1 1.775(3) 2_666 ?
C40 C41 1.388(5) . ?
C40 H40 0.9500 . ?
C41 C42 1.393(5) . ?
C41 C45 1.535(5) . ?
C42 H42 0.9500 . ?
O10 C43 1.421(5) . ?
C43 C44 1.502(6) . ?
C43 H43A 0.9900 . ?
C43 H43B 0.9900 . ?
C44 O11 1.232(5) . ?
C44 O12 1.273(5) . ?
C45 C48 1.510(8) . ?
C45 C46 1.525(6) . ?
C45 C47 1.525(7) . ?
C46 H46A 0.9800 . ?
C46 H46B 0.9800 . ?
C46 H46C 0.9800 . ?
C47 H47A 0.9800 . ?
C47 H47B 0.9800 . ?
C47 H47C 0.9800 . ?
C48 H48A 0.9800 . ?
C48 H48B 0.9800 . ?
C48 H48C 0.9800 . ?
O13 C49 1.248(5) . ?
C49 N1 1.305(5) . ?
C49 H49 0.9500 . ?
N1 C50 1.449(7) . ?
N1 C51 1.462(6) . ?
C50 H50A 0.9800 . ?
C50 H50B 0.9800 . ?
C50 H50C 0.9800 . ?
C51 H51A 0.9800 . ?
C51 H51B 0.9800 . ?
C51 H51C 0.9800 . ?
O14 C52 1.229(6) . ?
C52 N2 1.322(6) . ?
C52 H52 0.9500 . ?
N2 C54 1.430(8) . ?
N2 C53 1.467(9) . ?
C53 H53A 0.9800 . ?
C53 H53B 0.9800 . ?
C53 H53C 0.9800 . ?
C54 H54A 0.9800 . ?
C54 H54B 0.9800 . ?
C54 H54C 0.9800 . ?
O15 C55 1.238(5) . ?
C55 N3 1.319(5) . ?
C55 H55 0.9500 . ?
N3 C56 1.436(7) . ?
N3 C57 1.470(6) . ?
C56 H56A 0.9800 . ?
C56 H56B 0.9800 . ?
C56 H56C 0.9800 . ?
C57 H57A 0.9800 . ?
C57 H57B 0.9800 . ?
C57 H57C 0.9800 . ?
N4 C59 1.374(13) . ?
N4 C58A 1.372(15) . ?
N4 C60A 1.377(15) . ?
N4 C58 1.437(11) . ?
N4 C60 1.465(10) . ?
N4 C59A 1.556(13) . ?
C58 O16 1.178(10) . ?
C58 H58 0.9500 . ?
O16 C58A 1.271(14) . ?
C60 H60A 0.9800 . ?
C60 H60B 0.9800 . ?
C60 H60C 0.9800 . ?
C59 H59A 0.9800 . ?
C59 H59B 0.9800 . ?
C59 H59C 0.9800 . ?
C58A H58A 0.9500 . ?
C59A H59D 0.9800 . ?
C59A H59E 0.9800 . ?
C59A H59F 0.9800 . ?
C60A H60D 0.9800 . ?
C60A H60E 0.9800 . ?
C60A H60F 0.9800 . ?
